data_1550226
loop_
_publ_author_name
'Anker, Mathew'
'Lein, Matthias'
'Coles, Martyn P.'

_publ_section_title
;
 Reduction of Organic Azides by Indyl-Anions. Isolation and Reactivity
 Studies of Indium-Nitrogen Multiple Bonds
;
_journal_name_full 'Chemical Science'
_journal_paper_doi 10.1039/C8SC04078H
_journal_year 2019
_chemical_formula_moiety 'C28 H46 Cl2 In K N2 O Si2'
_chemical_formula_sum 'C28 H46 Cl2 In K N2 O Si2'
_chemical_formula_weight 707.67
_space_group_IT_number 15
_symmetry_cell_setting monoclinic
_symmetry_Int_Tables_number 15
_symmetry_space_group_name_Hall '-I 2ya'
_symmetry_space_group_name_H-M 'I 1 2/a 1'
_atom_sites_solution_hydrogens geom
_audit_conform_dict_location ftp://ftp.iucr.org/pub/cif_core.dic
_audit_conform_dict_name cif_core.dic
_audit_conform_dict_version 2.4.3
_audit_creation_date 2018-05-04T11:13:41-00:00
_audit_creation_method 'WinGX routine CIF_UPDATE'
_audit_update_record
;
2018-08-23 deposited with the CCDC.
2018-11-12 downloaded from the CCDC.
;
_cell_angle_alpha 90
_cell_angle_beta 100.0418(19)
_cell_angle_gamma 90
_cell_formula_units_Z 8
_cell_length_a 18.8952(4)
_cell_length_b 13.1861(2)
_cell_length_c 27.8641(5)
_cell_measurement_reflns_used 12912
_cell_measurement_temperature 119.99(10)
_cell_measurement_theta_max 73.491
_cell_measurement_theta_min 4.111
_cell_measurement_wavelength 1.54184
_cell_volume 6836.1(2)
_computing_cell_refinement 'CrysAlisPro 1.171.38.46 (Rigaku OD, 2015)'
_computing_data_collection 'CrysAlisPro 1.171.38.46 (Rigaku OD, 2015)'
_computing_data_reduction 'CrysAlisPro 1.171.38.46 (Rigaku OD, 2015)'
_computing_molecular_graphics 'Ortep for Windows (Farrugia, 2012)'
_computing_publication_material 'WinGX publication routines (Farrugia, 2012)'
_computing_structure_refinement 'SHELXL-2014/6 (Sheldrick, 2014)'
_diffrn_ambient_temperature 119.99(10)
_diffrn_detector 'CCD plate'
_diffrn_detector_area_resol_mean 8.0856
_diffrn_measured_fraction_theta_full 0.9994
_diffrn_measured_fraction_theta_max 0.9994
_diffrn_measurement_device 'four-circle diffractometer'
_diffrn_measurement_device_type 'SuperNova, Dual, Cu at zero, EosS2'
_diffrn_measurement_method '\w scans'
_diffrn_orient_matrix_type 'CrysAlisPro convention (1999,Acta A55,543-557)'
_diffrn_orient_matrix_UB_11 -0.0348347
_diffrn_orient_matrix_UB_12 0.0741078
_diffrn_orient_matrix_UB_13 0.0318091
_diffrn_orient_matrix_UB_21 0.0492174
_diffrn_orient_matrix_UB_22 0.0855538
_diffrn_orient_matrix_UB_23 -0.0124381
_diffrn_orient_matrix_UB_31 -0.0567363
_diffrn_orient_matrix_UB_32 0.0287108
_diffrn_orient_matrix_UB_33 -0.0446033
_diffrn_radiation_monochromator mirror
_diffrn_radiation_probe x-ray
_diffrn_radiation_type 'Cu K\a'
_diffrn_radiation_wavelength 1.54184
_diffrn_reflns_av_R_equivalents 0.0275
_diffrn_reflns_av_unetI/netI 0.0406
_diffrn_reflns_Laue_measured_fraction_full 1
_diffrn_reflns_Laue_measured_fraction_max 1
_diffrn_reflns_limit_h_max 21
_diffrn_reflns_limit_h_min -22
_diffrn_reflns_limit_k_max 15
_diffrn_reflns_limit_k_min -15
_diffrn_reflns_limit_l_max 31
_diffrn_reflns_limit_l_min -33
_diffrn_reflns_number 24402
_diffrn_reflns_point_group_measured_fraction_full 1
_diffrn_reflns_point_group_measured_fraction_max 1
_diffrn_reflns_theta_full 68.1328
_diffrn_reflns_theta_max 68.2473
_diffrn_reflns_theta_min 3.7191
_diffrn_source 'micro-focus sealed X-ray tube'
_exptl_absorpt_coefficient_mu 8.898
_exptl_absorpt_correction_T_max 0.718
_exptl_absorpt_correction_T_min 0.363
_exptl_absorpt_correction_type gaussian
_exptl_absorpt_process_details
;
        CrysAlisPro 1.171.38.46 (Rigaku Oxford Diffraction, 2015)
Numerical absorption correction based on gaussian integration over
                        a multifaceted crystal model
        Empirical absorption correction using spherical harmonics,
 implemented in SCALE3 ABSPACK scaling algorithm.
;
_exptl_crystal_colour colourless
_exptl_crystal_density_diffrn 1.375
_exptl_crystal_density_method 'not measured'
_exptl_crystal_description plate
_exptl_crystal_F_000 2928.0
_exptl_crystal_size_max 0.174
_exptl_crystal_size_mid 0.08
_exptl_crystal_size_min 0.068
_refine_diff_density_max 0.927
_refine_diff_density_min -0.709
_refine_diff_density_rms 0.062
_refine_ls_extinction_method none
_refine_ls_goodness_of_fit_ref 1.012
_refine_ls_hydrogen_treatment constr
_refine_ls_matrix_type full
_refine_ls_number_constraints 0
_refine_ls_number_parameters 346
_refine_ls_number_reflns 6256
_refine_ls_number_restraints 0
_refine_ls_restrained_S_all 1.012
_refine_ls_R_factor_all 0.0277
_refine_ls_R_factor_gt 0.0248
_refine_ls_shift/su_max 0.002
_refine_ls_shift/su_mean 0
_refine_ls_structure_factor_coef Fsqd
_refine_ls_weighting_details 'w=1/[\s^2^(Fo^2^)+(0.0411P)^2^+5.6858P] where P=(Fo^2^+2Fc^2^)/3'
_refine_ls_weighting_scheme calc
_refine_ls_wR_factor_gt 0.0648
_refine_ls_wR_factor_ref 0.0668
_reflns_number_gt 5770
_reflns_number_total 6256
_reflns_threshold_expression 'I > 2\s(I)'
_cod_data_source_file c8sc04078h2.cif
_cod_data_source_block 2
_cod_original_sg_symbol_H-M 'I 2/a'
_cod_database_code 1550226

loop_
_symmetry_equiv_pos_as_xyz
'x, y, z'
'-x+1/2, y, -z'
'x+1/2, y+1/2, z+1/2'
'-x+1, y+1/2, -z+1/2'
'-x, -y, -z'
'x-1/2, -y, z'
'-x+1/2, -y+1/2, -z+1/2'
'x, -y+1/2, z+1/2'

loop_
_atom_site_label
_atom_site_type_symbol
_atom_site_fract_x
_atom_site_fract_y
_atom_site_fract_z
_atom_site_U_iso_or_equiv
_atom_site_adp_type
_atom_site_occupancy
_atom_site_calc_flag
In In 0.05825(2) 0.31271(2) 0.33855(2) 0.02048(6) Uani 1 d
K K 0.03384(3) 0.53530(4) 0.22611(2) 0.03509(12) Uani 1 d
Cl1 Cl -0.04255(3) 0.40334(5) 0.29446(2) 0.03939(14) Uani 1 d
Cl2 Cl 0.07540(3) 0.20428(5) 0.27231(2) 0.04158(15) Uani 1 d
Si1 Si 0.07858(4) 0.28072(5) 0.45401(2) 0.03014(14) Uani 1 d
Si2 Si 0.20380(3) 0.37042(5) 0.40961(2) 0.02496(12) Uani 1 d
O O 0.15756(9) 0.32888(13) 0.45038(6) 0.0306(4) Uani 1 d
N1 N 0.04523(10) 0.22573(14) 0.39876(6) 0.0233(3) Uani 1 d
N2 N 0.14243(9) 0.41347(13) 0.36090(6) 0.0219(3) Uani 1 d
C1 C 0.00793(12) 0.13131(17) 0.39171(7) 0.0244(4) Uani 1 d
C2 C -0.06800(12) 0.12796(18) 0.38711(8) 0.0282(5) Uani 1 d
C3 C -0.10310(13) 0.0349(2) 0.37911(9) 0.0344(5) Uani 1 d
H3 H -0.154 0.0328 0.3755 0.041 Uiso 1 calc
C4 C -0.06567(14) -0.05478(19) 0.37633(9) 0.0375(6) Uani 1 d
H4 H -0.0906 -0.1174 0.3705 0.045 Uiso 1 calc
C5 C 0.00849(14) -0.05156(18) 0.38211(9) 0.0360(5) Uani 1 d
H5 H 0.0343 -0.113 0.3809 0.043 Uiso 1 calc
C6 C 0.04638(13) 0.03968(18) 0.38969(9) 0.0320(5) Uani 1 d
C7 C -0.11156(12) 0.2216(2) 0.39482(8) 0.0313(5) Uani 1 d
H7 H -0.0791 0.2818 0.3961 0.038 Uiso 1 calc
C8 C -0.13729(16) 0.2142(3) 0.44410(10) 0.0468(7) Uani 1 d
H8A H -0.1719 0.1585 0.443 0.07 Uiso 1 calc
H8B H -0.1603 0.278 0.4507 0.07 Uiso 1 calc
H8C H -0.096 0.2012 0.47 0.07 Uiso 1 calc
C9 C -0.17587(14) 0.2396(2) 0.35428(10) 0.0413(6) Uani 1 d
H9A H -0.1591 0.2479 0.3232 0.062 Uiso 1 calc
H9B H -0.2013 0.301 0.3614 0.062 Uiso 1 calc
H9C H -0.2085 0.1813 0.3522 0.062 Uiso 1 calc
C10 C 0.12816(14) 0.0359(2) 0.39747(12) 0.0468(7) Uani 1 d
H10 H 0.1464 0.1067 0.4035 0.056 Uiso 1 calc
C11 C 0.1586(2) -0.0281(3) 0.44275(16) 0.0766(12) Uani 1 d
H11A H 0.1519 -0.1003 0.4349 0.115 Uiso 1 calc
H11B H 0.1332 -0.011 0.4695 0.115 Uiso 1 calc
H11C H 0.2099 -0.0138 0.4526 0.115 Uiso 1 calc
C12 C 0.15559(16) -0.0042(3) 0.35310(16) 0.0622(9) Uani 1 d
H12A H 0.1376 -0.0733 0.346 0.093 Uiso 1 calc
H12B H 0.2083 -0.0049 0.3596 0.093 Uiso 1 calc
H12C H 0.1386 0.0396 0.3251 0.093 Uiso 1 calc
C13 C 0.02192(16) 0.3879(2) 0.46875(11) 0.0488(7) Uani 1 d
H13A H 0.0494 0.4289 0.4949 0.073 Uiso 1 calc
H13B H -0.0211 0.361 0.4795 0.073 Uiso 1 calc
H13C H 0.0077 0.43 0.4397 0.073 Uiso 1 calc
C14 C 0.08654(19) 0.1869(3) 0.50427(10) 0.0559(9) Uani 1 d
H14A H 0.1287 0.144 0.5038 0.084 Uiso 1 calc
H14B H 0.0433 0.1446 0.5001 0.084 Uiso 1 calc
H14C H 0.0918 0.2226 0.5355 0.084 Uiso 1 calc
C15 C 0.26675(14) 0.4719(2) 0.43603(9) 0.0378(6) Uani 1 d
H15A H 0.2396 0.5275 0.4476 0.057 Uiso 1 calc
H15B H 0.2928 0.4975 0.4111 0.057 Uiso 1 calc
H15C H 0.301 0.4445 0.4634 0.057 Uiso 1 calc
C16 C 0.25683(13) 0.2599(2) 0.39317(10) 0.0379(6) Uani 1 d
H16A H 0.2774 0.2228 0.4228 0.057 Uiso 1 calc
H16B H 0.2956 0.2843 0.377 0.057 Uiso 1 calc
H16C H 0.2252 0.2147 0.3711 0.057 Uiso 1 calc
C17 C 0.14717(11) 0.50293(16) 0.33333(7) 0.0216(4) Uani 1 d
C18 C 0.11061(12) 0.59235(17) 0.34339(8) 0.0276(4) Uani 1 d
C19 C 0.11543(15) 0.67905(17) 0.31552(9) 0.0347(5) Uani 1 d
H19 H 0.0901 0.7383 0.322 0.042 Uiso 1 calc
C20 C 0.15596(15) 0.68133(18) 0.27886(10) 0.0377(6) Uani 1 d
H20 H 0.1593 0.7417 0.2608 0.045 Uiso 1 calc
C21 C 0.19163(13) 0.59436(19) 0.26892(9) 0.0341(5) Uani 1 d
H21 H 0.2198 0.5958 0.2438 0.041 Uiso 1 calc
C22 C 0.18733(11) 0.50429(17) 0.29486(8) 0.0254(4) Uani 1 d
C23 C 0.06892(16) 0.5973(2) 0.38515(10) 0.0420(6) Uani 1 d
H23 H 0.0664 0.5272 0.3985 0.05 Uiso 1 calc
C24 C -0.00786(16) 0.6365(2) 0.37003(12) 0.0511(7) Uani 1 d
H24A H -0.0066 0.7066 0.3586 0.077 Uiso 1 calc
H24B H -0.0328 0.6338 0.398 0.077 Uiso 1 calc
H24C H -0.0334 0.594 0.3437 0.077 Uiso 1 calc
C25 C 0.1084(2) 0.6649(4) 0.42590(12) 0.0778(13) Uani 1 d
H25A H 0.1577 0.6401 0.4359 0.117 Uiso 1 calc
H25B H 0.0833 0.663 0.4538 0.117 Uiso 1 calc
H25C H 0.1096 0.7347 0.414 0.117 Uiso 1 calc
C26 C 0.22813(12) 0.41181(19) 0.28254(8) 0.0295(5) Uani 1 d
H26 H 0.2144 0.3536 0.302 0.035 Uiso 1 calc
C27 C 0.20946(15) 0.3828(2) 0.22858(9) 0.0394(6) Uani 1 d
H27A H 0.1581 0.3669 0.2203 0.059 Uiso 1 calc
H27B H 0.2377 0.3234 0.2224 0.059 Uiso 1 calc
H27C H 0.2207 0.4397 0.2085 0.059 Uiso 1 calc
C28 C 0.30897(13) 0.4284(2) 0.29741(11) 0.0450(6) Uani 1 d
H28A H 0.3244 0.4824 0.2774 0.067 Uiso 1 calc
H28B H 0.3345 0.3656 0.2925 0.067 Uiso 1 calc
H28C H 0.3199 0.4479 0.3318 0.067 Uiso 1 calc

loop_
_atom_site_aniso_label
_atom_site_aniso_U_11
_atom_site_aniso_U_22
_atom_site_aniso_U_33
_atom_site_aniso_U_23
_atom_site_aniso_U_13
_atom_site_aniso_U_12
In 0.02309(8) 0.01975(8) 0.01799(8) 0.00041(5) 0.00190(5) -0.00152(5)
K 0.0367(3) 0.0380(3) 0.0284(2) 0.0023(2) -0.00045(19) 0.0048(2)
Cl1 0.0291(3) 0.0363(3) 0.0481(3) 0.0128(3) -0.0060(2) 0.0019(2)
Cl2 0.0432(3) 0.0500(3) 0.0352(3) -0.0214(3) 0.0171(2) -0.0145(3)
Si1 0.0402(3) 0.0329(3) 0.0169(3) -0.0006(2) 0.0041(2) -0.0125(3)
Si2 0.0265(3) 0.0261(3) 0.0200(3) 0.0023(2) -0.0020(2) -0.0036(2)
O 0.0365(9) 0.0339(8) 0.0190(7) 0.0026(6) -0.0020(6) -0.0113(7)
N1 0.0293(9) 0.0218(9) 0.0183(8) 0.0017(7) 0.0023(7) -0.0049(7)
N2 0.0240(8) 0.0211(8) 0.0193(8) 0.0002(7) 0.0002(6) -0.0014(7)
C1 0.0308(11) 0.0231(10) 0.0182(9) 0.0021(8) 0.0006(8) -0.0049(8)
C2 0.0315(11) 0.0319(12) 0.0211(10) -0.0001(9) 0.0044(8) -0.0057(9)
C3 0.0341(12) 0.0384(13) 0.0306(12) -0.0005(10) 0.0050(9) -0.0124(10)
C4 0.0481(14) 0.0285(12) 0.0330(12) 0.0046(10) -0.0010(10) -0.0145(11)
C5 0.0423(13) 0.0227(11) 0.0386(13) 0.0046(10) -0.0047(10) -0.0045(10)
C6 0.0351(12) 0.0247(11) 0.0325(12) 0.0055(9) -0.0040(9) -0.0022(9)
C7 0.0285(11) 0.0387(13) 0.0278(11) -0.0047(10) 0.0081(9) -0.0041(10)
C8 0.0482(15) 0.0610(18) 0.0339(14) -0.0058(13) 0.0151(12) -0.0024(14)
C9 0.0373(13) 0.0484(15) 0.0370(13) -0.0039(12) 0.0032(11) 0.0045(12)
C10 0.0351(13) 0.0270(12) 0.072(2) 0.0021(13) -0.0082(13) 0.0009(10)
C11 0.059(2) 0.062(2) 0.093(3) 0.012(2) -0.033(2) 0.0083(18)
C12 0.0378(15) 0.0522(18) 0.098(3) -0.0001(18) 0.0147(16) 0.0088(14)
C13 0.0551(16) 0.0514(16) 0.0453(15) -0.0214(13) 0.0233(13) -0.0157(14)
C14 0.072(2) 0.065(2) 0.0256(13) 0.0131(12) -0.0061(13) -0.0325(16)
C15 0.0394(13) 0.0413(13) 0.0288(11) 0.0032(10) -0.0047(10) -0.0138(11)
C16 0.0332(12) 0.0360(13) 0.0420(14) 0.0078(11) -0.0008(10) 0.0081(10)
C17 0.0230(9) 0.0217(10) 0.0191(9) -0.0008(8) 0.0004(7) -0.0039(8)
C18 0.0354(11) 0.0223(10) 0.0243(10) -0.0032(8) 0.0028(9) -0.0002(9)
C19 0.0510(15) 0.0182(10) 0.0325(12) -0.0022(9) 0.0009(11) 0.0003(10)
C20 0.0524(15) 0.0257(12) 0.0329(13) 0.0068(9) 0.0013(11) -0.0078(10)
C21 0.0384(12) 0.0362(13) 0.0282(11) 0.0080(10) 0.0072(9) -0.0071(10)
C22 0.0233(9) 0.0300(11) 0.0220(10) 0.0016(8) 0.0018(8) -0.0020(8)
C23 0.0630(17) 0.0307(12) 0.0372(13) -0.0017(11) 0.0220(12) 0.0124(12)
C24 0.0481(16) 0.0492(17) 0.0599(18) -0.0179(14) 0.0205(14) -0.0036(13)
C25 0.072(2) 0.122(4) 0.0368(17) -0.030(2) 0.0007(15) 0.039(2)
C26 0.0249(10) 0.0386(13) 0.0262(11) 0.0008(9) 0.0073(8) 0.0032(9)
C27 0.0466(14) 0.0448(15) 0.0274(12) -0.0019(11) 0.0086(10) 0.0070(12)
C28 0.0269(12) 0.0617(18) 0.0466(15) -0.0060(13) 0.0074(10) 0.0025(12)

loop_
_atom_type_symbol
_atom_type_description
_atom_type_scat_dispersion_real
_atom_type_scat_dispersion_imag
_atom_type_scat_source
C C 0.0181 0.0091 'International Tables Vol C Tables 4.2.6.8 and 6.1.1.4'
H H 0 0 'International Tables Vol C Tables 4.2.6.8 and 6.1.1.4'
N N 0.0311 0.018 'International Tables Vol C Tables 4.2.6.8 and 6.1.1.4'
O O 0.0492 0.0322 'International Tables Vol C Tables 4.2.6.8 and 6.1.1.4'
Si Si 0.2541 0.3302 'International Tables Vol C Tables 4.2.6.8 and 6.1.1.4'
Cl Cl 0.3639 0.7018 'International Tables Vol C Tables 4.2.6.8 and 6.1.1.4'
K K 0.3868 1.0657 'International Tables Vol C Tables 4.2.6.8 and 6.1.1.4'
In In 0.0822 5.0449 'International Tables Vol C Tables 4.2.6.8 and 6.1.1.4'

loop_
_exptl_crystal_face_index_h
_exptl_crystal_face_index_k
_exptl_crystal_face_index_l
_exptl_crystal_face_perp_dist
-6 3 -12 0.0519
-3 -8 3 0.0798
8 2 10 0.0332
5 0 -18 0.0306
-3 0 18 0.0338
9 -2 8 0.0295
11 -2 -10 0.0295
-2 4 16 0.0544
2 -3 -17 0.0401
-3 -1 -17 0.0417
5 -6 9 0.0502
-4 -6 -9 0.0688
-7 -2 -13 0.0443
0 5 -15 0.0638
-11 -4 2 0.0587
-11 -1 -6 0.0453
5 -3 14 0.0347
-12 -1 8 0.0415
-11 1 -4 0.0453
-10 -2 11 0.0456
-7 1 16 0.0397
-10 2 -5 0.0467
-8 6 -3 0.0686
5 1 15 0.0265
-7 7 2 0.0773
0 8 -7 0.0818
5 2 -17 0.0358
10 -1 -13 0.0266

loop_
_geom_angle_atom_site_label_1
_geom_angle_atom_site_label_2
_geom_angle_atom_site_label_3
_geom_angle
_geom_angle_site_symmetry_1
_geom_angle_site_symmetry_3
N1 In N2 107.57(7) . .
N1 In Cl1 119.50(5) . .
N2 In Cl1 109.41(5) . .
N1 In Cl2 110.01(6) . .
N2 In Cl2 114.29(5) . .
Cl1 In Cl2 96.00(2) . .
Cl2 K C21 114.73(5) 4_455 .
Cl2 K Cl1 90.71(2) 4_455 .
C21 K Cl1 114.88(5) . .
Cl2 K C20 89.38(5) 4_455 .
C21 K C20 25.44(7) . .
Cl1 K C20 115.73(5) . .
Cl2 K C5 102.56(5) 4_455 4_455
C21 K C5 121.15(7) . 4_455
Cl1 K C5 108.09(5) . 4_455
C20 K C5 134.36(7) . 4_455
Cl2 K C22 128.98(5) 4_455 .
C21 K C22 25.52(6) . .
Cl1 K C22 91.76(4) . .
C20 K C22 44.82(6) . .
C5 K C22 124.68(6) 4_455 .
Cl2 K C4 120.75(5) 4_455 4_455
C21 K C4 96.70(7) . 4_455
Cl1 K C4 120.70(5) . 4_455
C20 K C4 113.56(8) . 4_455
C5 K C4 24.80(7) 4_455 4_455
C22 K C4 101.04(6) . 4_455
Cl2 K C19 78.27(5) 4_455 .
C21 K C19 43.50(7) . .
Cl1 K C19 93.71(5) . .
C20 K C19 24.58(7) . .
C5 K C19 158.13(7) 4_455 .
C22 K C19 50.71(6) . .
C4 K C19 137.96(7) 4_455 .
Cl2 K C6 78.77(4) 4_455 4_455
C21 K C6 127.84(7) . 4_455
Cl1 K C6 115.00(5) . 4_455
C20 K C6 127.87(7) . 4_455
C5 K C6 24.69(6) 4_455 4_455
C22 K C6 142.60(6) . 4_455
C4 K C6 43.44(6) 4_455 4_455
C19 K C6 143.16(6) . 4_455
Cl2 K C17 113.94(4) 4_455 .
C21 K C17 43.68(5) . .
Cl1 K C17 71.28(4) . .
C20 K C17 50.87(6) . .
C5 K C17 143.47(6) 4_455 .
C22 K C17 24.63(5) . .
C4 K C17 123.00(6) 4_455 .
C19 K C17 42.61(5) . .
C6 K C17 166.38(6) 4_455 .
Cl2 K C3 112.11(4) 4_455 4_455
C21 K C3 81.05(6) . 4_455
Cl1 K C3 144.35(5) . 4_455
C20 K C3 92.42(7) . 4_455
C5 K C3 42.17(7) 4_455 4_455
C22 K C3 94.04(6) . 4_455
C4 K C3 23.88(7) 4_455 4_455
C19 K C3 116.87(7) . 4_455
C6 K C3 48.94(6) 4_455 4_455
C17 K C3 118.66(6) . 4_455
Cl2 K C18 90.05(4) 4_455 .
C21 K C18 50.22(6) . .
Cl1 K C18 72.73(4) . .
C20 K C18 43.01(6) . .
C5 K C18 167.31(6) 4_455 .
C22 K C18 43.07(6) . .
C4 K C18 143.97(6) 4_455 .
C19 K C18 23.87(6) . .
C6 K C18 166.23(6) 4_455 .
C17 K C18 24.06(5) . .
C3 K C18 131.22(6) 4_455 .
In Cl1 K 100.39(2) . .
In Cl2 K 104.01(2) . 4_445
O Si1 N1 107.65(9) . .
O Si1 C14 110.47(12) . .
N1 Si1 C14 111.33(12) . .
O Si1 C13 106.51(11) . .
N1 Si1 C13 112.50(12) . .
C14 Si1 C13 108.28(16) . .
O Si2 N2 106.79(9) . .
O Si2 C15 110.33(10) . .
N2 Si2 C15 111.85(10) . .
O Si2 C16 106.37(11) . .
N2 Si2 C16 112.34(10) . .
C15 Si2 C16 108.99(12) . .
Si1 O Si2 140.40(10) . .
C1 N1 Si1 125.90(14) . .
C1 N1 In 119.64(13) . .
Si1 N1 In 114.39(9) . .
C17 N2 Si2 127.15(14) . .
C17 N2 In 119.04(12) . .
Si2 N2 In 113.57(9) . .
C6 C1 C2 119.2(2) . .
C6 C1 N1 120.4(2) . .
C2 C1 N1 120.5(2) . .
C6 C1 K 71.67(12) . 4_445
C2 C1 K 81.02(12) . 4_445
N1 C1 K 118.22(12) . 4_445
C3 C2 C1 119.2(2) . .
C3 C2 C7 118.9(2) . .
C1 C2 C7 121.7(2) . .
C4 C3 C2 121.8(2) . .
C4 C3 K 71.20(14) . 4_445
C2 C3 K 83.86(14) . 4_445
C4 C3 H3 119.1 . .
C2 C3 H3 119.1 . .
K C3 H3 116.2 4_445 .
C5 C4 C3 118.9(2) . .
C5 C4 K 75.62(15) . 4_445
C3 C4 K 84.92(15) . 4_445
C5 C4 H4 120.5 . .
C3 C4 H4 120.5 . .
K C4 H4 109.4 4_445 .
C4 C5 C6 121.8(2) . .
C4 C5 K 79.58(14) . 4_445
C6 C5 K 82.61(14) . 4_445
C4 C5 H5 119.1 . .
C6 C5 H5 119.1 . .
K C5 H5 108.5 4_445 .
C5 C6 C1 119.2(2) . .
C5 C6 C10 118.3(2) . .
C1 C6 C10 122.5(2) . .
C5 C6 K 72.70(14) . 4_445
C1 C6 K 84.42(12) . 4_445
C10 C6 K 114.70(18) . 4_445
C2 C7 C9 113.7(2) . .
C2 C7 C8 109.8(2) . .
C9 C7 C8 109.6(2) . .
C2 C7 H7 107.8 . .
C9 C7 H7 107.8 . .
C8 C7 H7 107.8 . .
C7 C8 H8A 109.5 . .
C7 C8 H8B 109.5 . .
H8A C8 H8B 109.5 . .
C7 C8 H8C 109.5 . .
H8A C8 H8C 109.5 . .
H8B C8 H8C 109.5 . .
C7 C9 H9A 109.5 . .
C7 C9 H9B 109.5 . .
H9A C9 H9B 109.5 . .
C7 C9 H9C 109.5 . .
H9A C9 H9C 109.5 . .
H9B C9 H9C 109.5 . .
C12 C10 C6 112.2(2) . .
C12 C10 C11 110.1(3) . .
C6 C10 C11 111.0(3) . .
C12 C10 H10 107.8 . .
C6 C10 H10 107.8 . .
C11 C10 H10 107.8 . .
C10 C11 H11A 109.5 . .
C10 C11 H11B 109.5 . .
H11A C11 H11B 109.5 . .
C10 C11 H11C 109.5 . .
H11A C11 H11C 109.5 . .
H11B C11 H11C 109.5 . .
C10 C12 H12A 109.5 . .
C10 C12 H12B 109.5 . .
H12A C12 H12B 109.5 . .
C10 C12 H12C 109.5 . .
H12A C12 H12C 109.5 . .
H12B C12 H12C 109.5 . .
Si1 C13 H13A 109.5 . .
Si1 C13 H13B 109.5 . .
H13A C13 H13B 109.5 . .
Si1 C13 H13C 109.5 . .
H13A C13 H13C 109.5 . .
H13B C13 H13C 109.5 . .
Si1 C14 H14A 109.5 . .
Si1 C14 H14B 109.5 . .
H14A C14 H14B 109.5 . .
Si1 C14 H14C 109.5 . .
H14A C14 H14C 109.5 . .
H14B C14 H14C 109.5 . .
Si2 C15 H15A 109.5 . .
Si2 C15 H15B 109.5 . .
H15A C15 H15B 109.5 . .
Si2 C15 H15C 109.5 . .
H15A C15 H15C 109.5 . .
H15B C15 H15C 109.5 . .
Si2 C16 H16A 109.5 . .
Si2 C16 H16B 109.5 . .
H16A C16 H16B 109.5 . .
Si2 C16 H16C 109.5 . .
H16A C16 H16C 109.5 . .
H16B C16 H16C 109.5 . .
C22 C17 C18 118.8(2) . .
C22 C17 N2 120.83(19) . .
C18 C17 N2 120.33(19) . .
C22 C17 K 70.78(11) . .
C18 C17 K 79.33(12) . .
N2 C17 K 119.51(12) . .
C19 C18 C17 119.3(2) . .
C19 C18 C23 119.0(2) . .
C17 C18 C23 121.6(2) . .
C19 C18 K 72.91(13) . .
C17 C18 K 76.61(12) . .
C23 C18 K 123.53(16) . .
C20 C19 C18 121.9(2) . .
C20 C19 K 72.50(14) . .
C18 C19 K 83.22(13) . .
C20 C19 H19 119 . .
C18 C19 H19 119 . .
K C19 H19 115.6 . .
C19 C20 C21 118.9(2) . .
C19 C20 K 82.92(15) . .
C21 C20 K 75.14(14) . .
C19 C20 H20 120.6 . .
C21 C20 H20 120.6 . .
K C20 H20 111.9 . .
C20 C21 C22 121.7(2) . .
C20 C21 K 79.42(15) . .
C22 C21 K 81.24(13) . .
C20 C21 H21 119.1 . .
C22 C21 H21 119.1 . .
K C21 H21 110.2 . .
C21 C22 C17 119.2(2) . .
C21 C22 C26 119.3(2) . .
C17 C22 C26 121.5(2) . .
C21 C22 K 73.24(13) . .
C17 C22 K 84.59(12) . .
C26 C22 K 114.20(13) . .
C18 C23 C24 113.5(2) . .
C18 C23 C25 110.1(3) . .
C24 C23 C25 108.9(2) . .
C18 C23 H23 108.1 . .
C24 C23 H23 108.1 . .
C25 C23 H23 108.1 . .
C23 C24 H24A 109.5 . .
C23 C24 H24B 109.5 . .
H24A C24 H24B 109.5 . .
C23 C24 H24C 109.5 . .
H24A C24 H24C 109.5 . .
H24B C24 H24C 109.5 . .
C23 C25 H25A 109.5 . .
C23 C25 H25B 109.5 . .
H25A C25 H25B 109.5 . .
C23 C25 H25C 109.5 . .
H25A C25 H25C 109.5 . .
H25B C25 H25C 109.5 . .
C22 C26 C28 110.3(2) . .
C22 C26 C27 112.61(19) . .
C28 C26 C27 110.5(2) . .
C22 C26 H26 107.7 . .
C28 C26 H26 107.7 . .
C27 C26 H26 107.7 . .
C26 C27 H27A 109.5 . .
C26 C27 H27B 109.5 . .
H27A C27 H27B 109.5 . .
C26 C27 H27C 109.5 . .
H27A C27 H27C 109.5 . .
H27B C27 H27C 109.5 . .
C26 C28 H28A 109.5 . .
C26 C28 H28B 109.5 . .
H28A C28 H28B 109.5 . .
C26 C28 H28C 109.5 . .
H28A C28 H28C 109.5 . .
H28B C28 H28C 109.5 . .

loop_
_geom_bond_atom_site_label_1
_geom_bond_atom_site_label_2
_geom_bond_distance
_geom_bond_site_symmetry_2
In N1 2.0820(17) .
In N2 2.0826(17) .
In Cl1 2.3977(5) .
In Cl2 2.4010(6) .
K Cl2 3.0428(8) 4_455
K C21 3.111(2) .
K Cl1 3.1142(8) .
K C20 3.164(3) .
K C5 3.194(2) 4_455
K C22 3.211(2) .
K C4 3.243(3) 4_455
K C19 3.292(2) .
K C6 3.318(2) 4_455
K C17 3.386(2) .
K C3 3.412(3) 4_455
K C18 3.420(2) .
Cl2 K 3.0429(8) 4_445
Si1 O 1.6412(17) .
Si1 N1 1.7188(18) .
Si1 C14 1.855(3) .
Si1 C13 1.861(3) .
Si2 O 1.6431(17) .
Si2 N2 1.7205(17) .
Si2 C15 1.856(2) .
Si2 C16 1.870(3) .
N1 C1 1.427(3) .
N2 C17 1.419(3) .
C1 C6 1.416(3) .
C1 C2 1.419(3) .
C1 K 3.478(2) 4_445
C2 C3 1.394(3) .
C2 C7 1.520(3) .
C3 C4 1.387(4) .
C3 K 3.412(3) 4_445
C3 H3 0.95 .
C4 C5 1.383(4) .
C4 K 3.243(3) 4_445
C4 H4 0.95 .
C5 C6 1.397(3) .
C5 K 3.194(2) 4_445
C5 H5 0.95 .
C6 C10 1.523(3) .
C6 K 3.318(2) 4_445
C7 C9 1.527(3) .
C7 C8 1.537(3) .
C7 H7 1 .
C8 H8A 0.98 .
C8 H8B 0.98 .
C8 H8C 0.98 .
C9 H9A 0.98 .
C9 H9B 0.98 .
C9 H9C 0.98 .
C10 C12 1.517(5) .
C10 C11 1.544(4) .
C10 H10 1 .
C11 H11A 0.98 .
C11 H11B 0.98 .
C11 H11C 0.98 .
C12 H12A 0.98 .
C12 H12B 0.98 .
C12 H12C 0.98 .
C13 H13A 0.98 .
C13 H13B 0.98 .
C13 H13C 0.98 .
C14 H14A 0.98 .
C14 H14B 0.98 .
C14 H14C 0.98 .
C15 H15A 0.98 .
C15 H15B 0.98 .
C15 H15C 0.98 .
C16 H16A 0.98 .
C16 H16B 0.98 .
C16 H16C 0.98 .
C17 C22 1.417(3) .
C17 C18 1.419(3) .
C18 C19 1.394(3) .
C18 C23 1.516(3) .
C19 C20 1.380(4) .
C19 H19 0.95 .
C20 C21 1.382(4) .
C20 H20 0.95 .
C21 C22 1.400(3) .
C21 H21 0.95 .
C22 C26 1.514(3) .
C23 C24 1.528(4) .
C23 C25 1.531(5) .
C23 H23 1 .
C24 H24A 0.98 .
C24 H24B 0.98 .
C24 H24C 0.98 .
C25 H25A 0.98 .
C25 H25B 0.98 .
C25 H25C 0.98 .
C26 C28 1.527(3) .
C26 C27 1.532(3) .
C26 H26 1 .
C27 H27A 0.98 .
C27 H27B 0.98 .
C27 H27C 0.98 .
C28 H28A 0.98 .
C28 H28B 0.98 .
C28 H28C 0.98 .
